data_4029471
loop_
_publ_author_name
'Kelley, Brandon T.'
'Carroll, Patrick'
'Joulli\'e, Madeleine M'

_publ_section_title
;
 Possible Reason for the Unusual Regioselectivity in Nucleophilic Ring
 Opening of Trisubstituted Aziridines under Mildly Basic Conditions.
;
_journal_issue 11
_journal_name_full 'The Journal of organic chemistry'
_journal_page_first 5121
_journal_page_last 5133
_journal_paper_doi 10.1021/jo5006685
_journal_volume 79
_journal_year 2014
_chemical_formula_sum 'C11 H14 N2 O4 S'
_chemical_formula_weight 270.30
_space_group_IT_number 4
_symmetry_cell_setting monoclinic
_symmetry_Int_Tables_number 4
_symmetry_space_group_name_Hall 'P 2yb'
_symmetry_space_group_name_H-M 'P 1 21 1'
_atom_sites_solution_hydrogens geom
_atom_sites_solution_primary direct
_audit_creation_method SHELXL-97
_cell_angle_alpha 90.00
_cell_angle_beta 95.198(2)
_cell_angle_gamma 90.00
_cell_formula_units_Z 8
_cell_length_a 7.3131(2)
_cell_length_b 12.6022(4)
_cell_length_c 28.2003(9)
_cell_measurement_temperature 143(1)
_cell_volume 2588.28(14)
_computing_data_collection 'Bruker APEX2'
_computing_data_reduction 'Bruker SAINT'
_computing_structure_refinement 'SHELXL-97 (Sheldrick, 2008)'
_computing_structure_solution 'SHELXS-97 (Sheldrick, 2008)'
_diffrn_ambient_temperature 143(1)
_diffrn_measured_fraction_theta_full 0.998
_diffrn_measured_fraction_theta_max 0.998
_diffrn_measurement_device 'CCD Area Detector'
_diffrn_measurement_device_type 'Bruker APEXII'
_diffrn_measurement_method 'phi and omega scans'
_diffrn_radiation_monochromator graphite
_diffrn_radiation_source 'sealed tube'
_diffrn_radiation_type MoK\a
_diffrn_radiation_wavelength 0.71073
_diffrn_reflns_av_R_equivalents 0.0698
_diffrn_reflns_av_sigmaI/netI 0.0541
_diffrn_reflns_limit_h_max 8
_diffrn_reflns_limit_h_min -8
_diffrn_reflns_limit_k_max 15
_diffrn_reflns_limit_k_min -14
_diffrn_reflns_limit_l_max 33
_diffrn_reflns_limit_l_min -33
_diffrn_reflns_number 59758
_diffrn_reflns_theta_full 25.10
_diffrn_reflns_theta_max 25.10
_diffrn_reflns_theta_min 1.45
_exptl_absorpt_coefficient_mu 0.259
_exptl_absorpt_correction_T_max 0.7452
_exptl_absorpt_correction_T_min 0.7078
_exptl_absorpt_correction_type multi-scan
_exptl_absorpt_process_details '(SADABS; Sheldrick, 2007)'
_exptl_crystal_density_diffrn 1.387
_exptl_crystal_density_method 'not measured'
_exptl_crystal_F_000 1136
_exptl_crystal_size_max 0.28
_exptl_crystal_size_mid 0.04
_exptl_crystal_size_min 0.02
_refine_diff_density_max 0.169
_refine_diff_density_min -0.262
_refine_diff_density_rms 0.041
_refine_ls_abs_structure_details 'Flack H D (1983), Acta Cryst. A39, 876-881'
_refine_ls_abs_structure_Flack -0.03(4)
_refine_ls_extinction_method none
_refine_ls_goodness_of_fit_ref 1.010
_refine_ls_hydrogen_treatment constr
_refine_ls_matrix_type full
_refine_ls_number_parameters 666
_refine_ls_number_reflns 9186
_refine_ls_number_restraints 1
_refine_ls_restrained_S_all 1.010
_refine_ls_R_factor_all 0.0580
_refine_ls_R_factor_gt 0.0371
_refine_ls_shift/su_max 0.001
_refine_ls_shift/su_mean 0.000
_refine_ls_structure_factor_coef Fsqd
_refine_ls_weighting_details 'calc w=1/[\s^2^(Fo^2^)+(0.0343P)^2^+0.0000P] where P=(Fo^2^+2Fc^2^)/3'
_refine_ls_weighting_scheme calc
_refine_ls_wR_factor_gt 0.0673
_refine_ls_wR_factor_ref 0.0734
_reflns_number_gt 7389
_reflns_number_total 9186
_reflns_threshold_expression >2sigma(I)
_cod_data_source_file jo5006685_si_003.cif
_cod_data_source_block shelxl
_cod_depositor_comments
;
The following automatic conversions were performed:
'_atom_site_symetry_multiplicity' tag replaced with
'_atom_site_symmetry_multiplicity'.

Automatic conversion script
Id: cif_correct_tags 1440 2010-10-19 06:21:57Z saulius 

 Adding full bibliography for 4029464--4029472.cif.
;
_cod_original_sg_symbol_H-M 'P 21     '
_cod_database_code 4029471

loop_
_symmetry_equiv_pos_as_xyz
'x, y, z'
'-x, y+1/2, -z'

loop_
_atom_site_label
_atom_site_type_symbol
_atom_site_fract_x
_atom_site_fract_y
_atom_site_fract_z
_atom_site_U_iso_or_equiv
_atom_site_adp_type
_atom_site_occupancy
_atom_site_symmetry_multiplicity
_atom_site_calc_flag
_atom_site_refinement_flags
C1_1 C 0.8958(3) 0.7509(2) 0.38437(9) 0.0271(7) Uani 1 1 d .
C2_1 C 0.8548(4) 0.7925(2) 0.42788(10) 0.0292(7) Uani 1 1 d .
C3_1 C 0.8226(4) 0.7288(3) 0.46554(11) 0.0376(8) Uani 1 1 d .
H3_1 H 0.7945 0.7583 0.4942 0.045 Uiso 1 1 calc R
C4_1 C 0.8323(4) 0.6201(3) 0.46027(11) 0.0404(8) Uani 1 1 d .
H4_1 H 0.8098 0.5759 0.4855 0.048 Uiso 1 1 calc R
C5_1 C 0.8753(4) 0.5768(3) 0.41779(12) 0.0410(8) Uani 1 1 d .
H5_1 H 0.8824 0.5035 0.4145 0.049 Uiso 1 1 calc R
C6_1 C 0.9077(4) 0.6418(3) 0.38010(11) 0.0344(8) Uani 1 1 d .
H6_1 H 0.9378 0.6121 0.3516 0.041 Uiso 1 1 calc R
C7_1 C 0.7201(4) 0.8907(2) 0.25724(10) 0.0374(8) Uani 1 1 d .
C8_1 C 0.6559(4) 0.9480(2) 0.29853(11) 0.0351(8) Uani 1 1 d .
H8_1 H 0.7313 1.0091 0.3094 0.045(9) Uiso 1 1 calc R
C9_1 C 0.5895(5) 0.8258(3) 0.22467(12) 0.0572(10) Uani 1 1 d .
H9a_1 H 0.5026 0.7911 0.2430 0.086 Uiso 1 1 calc R
H9b_1 H 0.6572 0.7735 0.2088 0.086 Uiso 1 1 calc R
H9c_1 H 0.5255 0.8714 0.2015 0.086 Uiso 1 1 calc R
C10_1 C 0.8828(4) 0.9349(3) 0.23505(11) 0.0447(9) Uani 1 1 d .
H10a_1 H 0.8415 0.9830 0.2099 0.067 Uiso 1 1 calc R
H10b_1 H 0.9503 0.8779 0.2223 0.067 Uiso 1 1 calc R
H10c_1 H 0.9607 0.9720 0.2588 0.067 Uiso 1 1 calc R
C11_1 C 0.4564(4) 0.9556(3) 0.30837(13) 0.0529(10) Uani 1 1 d .
H11a_1 H 0.3998 1.0142 0.2910 0.079 Uiso 1 1 calc R
H11b_1 H 0.4486 0.9662 0.3418 0.079 Uiso 1 1 calc R
H11c_1 H 0.3942 0.8911 0.2986 0.079 Uiso 1 1 calc R
N1_1 N 0.7471(3) 0.84258(19) 0.30684(8) 0.0309(6) Uani 1 1 d .
N2_1 N 0.8379(4) 0.9075(2) 0.43578(9) 0.0392(7) Uani 1 1 d .
O1_1 O 1.0597(3) 0.76677(18) 0.30753(7) 0.0384(5) Uani 1 1 d .
O2_1 O 1.0239(3) 0.92914(16) 0.35439(7) 0.0390(5) Uani 1 1 d .
O3_1 O 0.7117(3) 0.95402(19) 0.41380(8) 0.0496(6) Uani 1 1 d .
O4_1 O 0.9472(4) 0.9474(2) 0.46542(9) 0.0610(7) Uani 1 1 d .
S1_1 S 0.94914(9) 0.83092(6) 0.33566(3) 0.02974(18) Uani 1 1 d .
C1_2 C 0.3656(3) 0.5390(2) 0.42014(9) 0.0227(6) Uani 1 1 d .
C2_2 C 0.3894(4) 0.6132(2) 0.38501(10) 0.0272(7) Uani 1 1 d .
C3_2 C 0.3913(4) 0.7208(3) 0.39427(11) 0.0373(8) Uani 1 1 d .
H3_2 H 0.4120 0.7692 0.3704 0.045 Uiso 1 1 calc R
C4_2 C 0.3621(4) 0.7556(3) 0.43926(12) 0.0432(9) Uani 1 1 d .
H4_2 H 0.3606 0.8279 0.4458 0.052 Uiso 1 1 calc R
C5_2 C 0.3353(4) 0.6840(3) 0.47435(12) 0.0440(9) Uani 1 1 d .
H5_2 H 0.3141 0.7081 0.5045 0.053 Uiso 1 1 calc R
C6_2 C 0.3395(4) 0.5759(3) 0.46548(11) 0.0362(8) Uani 1 1 d .
H6_2 H 0.3249 0.5280 0.4899 0.043 Uiso 1 1 calc R
C7_2 C 0.1416(4) 0.2435(2) 0.38773(11) 0.0390(8) Uani 1 1 d .
C8_2 C 0.1402(4) 0.3171(3) 0.34676(11) 0.0395(8) Uani 1 1 d .
H8_2 H 0.2461 0.3100 0.3280 0.032(8) Uiso 1 1 calc R
C9_2 C -0.0374(4) 0.2111(3) 0.40654(11) 0.0487(9) Uani 1 1 d .
H9a_2 H -0.1180 0.2712 0.4063 0.073 Uiso 1 1 calc R
H9b_2 H -0.0138 0.1853 0.4385 0.073 Uiso 1 1 calc R
H9c_2 H -0.0941 0.1561 0.3868 0.073 Uiso 1 1 calc R
C10_2 C 0.2925(5) 0.1626(3) 0.39537(15) 0.0609(11) Uani 1 1 d .
H10a_2 H 0.2487 0.0951 0.3834 0.091 Uiso 1 1 calc R
H10b_2 H 0.3299 0.1566 0.4288 0.091 Uiso 1 1 calc R
H10c_2 H 0.3953 0.1844 0.3788 0.091 Uiso 1 1 calc R
C11_2 C -0.0300(5) 0.3576(3) 0.31934(12) 0.0583(11) Uani 1 1 d .
H11a_2 H -0.0666 0.3093 0.2939 0.087 Uiso 1 1 calc R
H11b_2 H -0.0063 0.4261 0.3064 0.087 Uiso 1 1 calc R
H11c_2 H -0.1265 0.3633 0.3401 0.087 Uiso 1 1 calc R
N1_2 N 0.1847(3) 0.36015(18) 0.39531(8) 0.0280(6) Uani 1 1 d .
N2_2 N 0.4048(4) 0.5823(2) 0.33579(9) 0.0400(7) Uani 1 1 d .
O1_2 O 0.4337(3) 0.35804(18) 0.46042(8) 0.0472(6) Uani 1 1 d .
O2_2 O 0.5234(3) 0.38454(17) 0.37916(8) 0.0437(6) Uani 1 1 d .
O3_2 O 0.2922(3) 0.51908(18) 0.31784(7) 0.0442(6) Uani 1 1 d .
O4_2 O 0.5246(4) 0.6231(2) 0.31479(8) 0.0754(9) Uani 1 1 d .
S1_2 S 0.39338(10) 0.39970(6) 0.41334(3) 0.02979(18) Uani 1 1 d .
C1_3 C 0.6446(3) 0.3341(2) 0.15731(9) 0.0216(6) Uani 1 1 d .
C2_3 C 0.6201(3) 0.3269(2) 0.20560(10) 0.0243(6) Uani 1 1 d .
C3_3 C 0.5642(4) 0.4116(2) 0.23101(10) 0.0305(7) Uani 1 1 d .
H3_3 H 0.5471 0.4043 0.2631 0.037 Uiso 1 1 calc R
C4_3 C 0.5331(4) 0.5086(2) 0.20832(11) 0.0329(7) Uani 1 1 d .
H4_3 H 0.4970 0.5671 0.2253 0.040 Uiso 1 1 calc R
C5_3 C 0.5565(4) 0.5176(2) 0.16023(11) 0.0317(7) Uani 1 1 d .
H5_3 H 0.5368 0.5825 0.1449 0.038 Uiso 1 1 calc R
C6_3 C 0.6088(4) 0.4308(2) 0.13498(10) 0.0283(7) Uani 1 1 d .
H6_3 H 0.6202 0.4372 0.1025 0.034 Uiso 1 1 calc R
C7_3 C 1.0468(4) 0.1753(2) 0.09340(10) 0.0247(6) Uani 1 1 d .
C8_3 C 1.0420(4) 0.1365(2) 0.14324(10) 0.0305(7) Uani 1 1 d .
H8_3 H 0.9712 0.0713 0.1463 0.023(7) Uiso 1 1 calc R
C9_3 C 1.1997(4) 0.2427(2) 0.07863(10) 0.0336(7) Uani 1 1 d .
H9a_3 H 1.2447 0.2873 0.1047 0.050 Uiso 1 1 calc R
H9b_3 H 1.1554 0.2860 0.0520 0.050 Uiso 1 1 calc R
H9c_3 H 1.2972 0.1981 0.0697 0.050 Uiso 1 1 calc R
C10_3 C 0.9564(4) 0.1078(2) 0.05425(10) 0.0326(7) Uani 1 1 d .
H10a_3 H 0.9131 0.1520 0.0279 0.049 Uiso 1 1 calc R
H10b_3 H 0.8548 0.0705 0.0657 0.049 Uiso 1 1 calc R
H10c_3 H 1.0436 0.0576 0.0441 0.049 Uiso 1 1 calc R
C11_3 C 1.1942(4) 0.1531(3) 0.18195(11) 0.0474(9) Uani 1 1 d .
H11a_3 H 1.2893 0.1018 0.1787 0.071 Uiso 1 1 calc R
H11b_3 H 1.1471 0.1449 0.2124 0.071 Uiso 1 1 calc R
H11c_3 H 1.2436 0.2233 0.1794 0.071 Uiso 1 1 calc R
N1_3 N 0.9295(3) 0.23122(18) 0.12756(7) 0.0242(5) Uani 1 1 d .
N2_3 N 0.6634(3) 0.2291(2) 0.23305(8) 0.0306(6) Uani 1 1 d .
O1_3 O 0.6487(2) 0.25917(18) 0.07254(6) 0.0351(5) Uani 1 1 d .
O2_3 O 0.6296(3) 0.13071(15) 0.13813(7) 0.0319(5) Uani 1 1 d .
O3_3 O 0.8102(3) 0.18604(17) 0.22821(7) 0.0423(6) Uani 1 1 d .
O4_3 O 0.5534(3) 0.20019(18) 0.26078(8) 0.0506(6) Uani 1 1 d .
S1_3 S 0.70452(9) 0.22630(6) 0.12024(2) 0.02487(16) Uani 1 1 d .
C1_4 C 0.1533(3) 0.6672(2) 0.13361(9) 0.0218(6) Uani 1 1 d .
C2_4 C 0.1077(3) 0.5642(2) 0.11895(9) 0.0219(6) Uani 1 1 d .
C3_4 C 0.0534(4) 0.4885(2) 0.14967(10) 0.0287(7) Uani 1 1 d .
H3_4 H 0.0224 0.4206 0.1388 0.034 Uiso 1 1 calc R
C4_4 C 0.0453(4) 0.5149(3) 0.19750(11) 0.0372(8) Uani 1 1 d .
H4_4 H 0.0103 0.4643 0.2189 0.045 Uiso 1 1 calc R
C5_4 C 0.0891(4) 0.6158(3) 0.21279(11) 0.0360(8) Uani 1 1 d .
H5_4 H 0.0843 0.6333 0.2447 0.043 Uiso 1 1 calc R
C6_4 C 0.1406(4) 0.6921(3) 0.18109(10) 0.0294(7) Uani 1 1 d .
H6_4 H 0.1669 0.7606 0.1918 0.035 Uiso 1 1 calc R
C7_4 C 0.5382(3) 0.8388(2) 0.06870(10) 0.0266(7) Uani 1 1 d .
C8_4 C 0.5083(4) 0.7330(2) 0.04665(9) 0.0260(6) Uani 1 1 d .
H8_4 H 0.4195 0.7315 0.0184 0.046(9) Uiso 1 1 calc R
C9_4 C 0.7166(4) 0.8644(2) 0.09710(11) 0.0341(7) Uani 1 1 d .
H9a_4 H 0.7571 0.8039 0.1159 0.051 Uiso 1 1 calc R
H9b_4 H 0.6993 0.9236 0.1177 0.051 Uiso 1 1 calc R
H9c_4 H 0.8074 0.8821 0.0758 0.051 Uiso 1 1 calc R
C10_4 C 0.4433(4) 0.9345(2) 0.04465(12) 0.0427(9) Uani 1 1 d .
H10a_4 H 0.5236 0.9673 0.0238 0.064 Uiso 1 1 calc R
H10b_4 H 0.4137 0.9847 0.0684 0.064 Uiso 1 1 calc R
H10c_4 H 0.3326 0.9122 0.0265 0.064 Uiso 1 1 calc R
C11_4 C 0.6536(4) 0.6493(2) 0.04771(10) 0.0325(7) Uani 1 1 d .
H11a_4 H 0.7336 0.6634 0.0233 0.049 Uiso 1 1 calc R
H11b_4 H 0.5971 0.5811 0.0423 0.049 Uiso 1 1 calc R
H11c_4 H 0.7234 0.6497 0.0782 0.049 Uiso 1 1 calc R
N1_4 N 0.4273(3) 0.75648(17) 0.09260(7) 0.0218(5) Uani 1 1 d .
N2_4 N 0.1211(3) 0.52823(18) 0.06978(8) 0.0260(6) Uani 1 1 d .
O1_4 O 0.1822(3) 0.86874(15) 0.12091(7) 0.0330(5) Uani 1 1 d .
O2_4 O 0.0999(2) 0.75673(15) 0.05052(6) 0.0305(5) Uani 1 1 d .
O3_4 O 0.2660(3) 0.54288(16) 0.05235(7) 0.0332(5) Uani 1 1 d .
O4_4 O -0.0115(3) 0.48123(16) 0.05005(7) 0.0355(5) Uani 1 1 d .
S1_4 S 0.20666(9) 0.77276(6) 0.09507(3) 0.02469(17) Uani 1 1 d .

loop_
_atom_site_aniso_label
_atom_site_aniso_U_11
_atom_site_aniso_U_22
_atom_site_aniso_U_33
_atom_site_aniso_U_23
_atom_site_aniso_U_13
_atom_site_aniso_U_12
C1_1 0.0200(14) 0.032(2) 0.0286(16) -0.0056(13) 0.0008(12) -0.0012(13)
C2_1 0.0200(15) 0.0323(19) 0.0354(17) -0.0029(15) 0.0027(13) -0.0003(13)
C3_1 0.0313(17) 0.046(2) 0.0352(17) -0.0017(17) 0.0028(13) 0.0024(16)
C4_1 0.0311(18) 0.051(2) 0.039(2) 0.0134(17) 0.0036(15) 0.0062(16)
C5_1 0.0316(18) 0.036(2) 0.054(2) 0.0056(18) -0.0015(16) 0.0031(15)
C6_1 0.0261(17) 0.035(2) 0.0408(19) -0.0063(15) -0.0009(14) 0.0038(15)
C7_1 0.0445(19) 0.0283(18) 0.0395(18) 0.0077(15) 0.0050(15) 0.0014(16)
C8_1 0.0332(18) 0.0277(18) 0.0458(19) 0.0071(15) 0.0117(14) 0.0004(15)
C9_1 0.073(3) 0.046(2) 0.048(2) 0.0086(18) -0.0197(18) -0.006(2)
C10_1 0.058(2) 0.033(2) 0.047(2) 0.0039(16) 0.0225(17) 0.0069(17)
C11_1 0.039(2) 0.054(2) 0.067(2) 0.023(2) 0.0128(17) 0.0083(18)
N1_1 0.0295(13) 0.0270(14) 0.0362(14) 0.0030(12) 0.0023(11) -0.0032(11)
N2_1 0.0460(18) 0.0410(18) 0.0328(15) -0.0110(14) 0.0148(14) -0.0020(15)
O1_1 0.0364(11) 0.0456(14) 0.0345(11) -0.0087(11) 0.0101(9) 0.0024(11)
O2_1 0.0359(12) 0.0383(14) 0.0440(12) -0.0106(10) 0.0103(10) -0.0153(10)
O3_1 0.0546(15) 0.0383(14) 0.0569(15) -0.0006(12) 0.0114(12) 0.0100(13)
O4_1 0.0716(17) 0.0578(17) 0.0532(15) -0.0266(14) 0.0028(14) -0.0153(14)
S1_1 0.0271(4) 0.0296(4) 0.0332(4) -0.0062(4) 0.0067(3) -0.0047(4)
C1_2 0.0153(14) 0.0265(16) 0.0262(16) -0.0009(13) 0.0008(12) -0.0041(12)
C2_2 0.0250(16) 0.0299(18) 0.0253(16) -0.0015(14) -0.0051(12) -0.0055(13)
C3_2 0.0343(17) 0.0273(18) 0.048(2) 0.0051(16) -0.0097(14) -0.0074(15)
C4_2 0.0304(17) 0.031(2) 0.067(2) -0.0194(18) -0.0049(16) -0.0021(15)
C5_2 0.0283(18) 0.058(2) 0.046(2) -0.0256(19) 0.0092(15) -0.0116(17)
C6_2 0.0329(18) 0.044(2) 0.0326(18) -0.0044(15) 0.0061(14) -0.0177(16)
C7_2 0.0469(19) 0.0261(19) 0.0432(18) -0.0055(15) 0.0007(15) -0.0094(15)
C8_2 0.046(2) 0.037(2) 0.0355(18) -0.0104(15) 0.0026(16) -0.0154(16)
C9_2 0.052(2) 0.045(2) 0.047(2) 0.0029(18) -0.0026(16) -0.0216(18)
C10_2 0.059(3) 0.029(2) 0.095(3) -0.007(2) 0.012(2) -0.0012(19)
C11_2 0.059(2) 0.068(3) 0.043(2) 0.0027(19) -0.0213(18) -0.025(2)
N1_2 0.0290(13) 0.0251(14) 0.0294(13) -0.0022(11) -0.0008(10) -0.0049(11)
N2_2 0.0444(17) 0.0476(18) 0.0274(15) 0.0064(13) 0.0003(13) -0.0155(15)
O1_2 0.0491(14) 0.0411(14) 0.0473(13) 0.0190(11) -0.0188(10) -0.0076(11)
O2_2 0.0312(12) 0.0351(13) 0.0665(15) -0.0074(12) 0.0131(11) 0.0006(10)
O3_2 0.0525(14) 0.0478(15) 0.0309(12) -0.0037(11) -0.0047(10) -0.0173(12)
O4_2 0.093(2) 0.103(2) 0.0326(14) -0.0009(14) 0.0180(14) -0.0605(19)
S1_2 0.0266(4) 0.0247(4) 0.0371(4) 0.0035(4) -0.0022(3) -0.0021(3)
C1_3 0.0133(13) 0.0253(16) 0.0263(15) -0.0034(13) 0.0014(11) -0.0006(13)
C2_3 0.0164(14) 0.0229(16) 0.0331(17) 0.0015(14) 0.0003(12) -0.0010(13)
C3_3 0.0272(16) 0.0349(19) 0.0301(16) -0.0045(15) 0.0064(13) 0.0027(14)
C4_3 0.0268(16) 0.0281(18) 0.044(2) -0.0039(15) 0.0025(14) 0.0080(14)
C5_3 0.0252(16) 0.0254(18) 0.045(2) 0.0096(15) 0.0035(14) 0.0058(14)
C6_3 0.0192(15) 0.0362(19) 0.0298(16) 0.0049(15) 0.0033(12) 0.0036(13)
C7_3 0.0198(15) 0.0228(16) 0.0318(16) -0.0031(13) 0.0032(12) 0.0025(12)
C8_3 0.0247(16) 0.0369(19) 0.0298(17) 0.0023(14) 0.0007(13) 0.0008(14)
C9_3 0.0252(16) 0.0346(19) 0.0421(17) -0.0011(15) 0.0088(13) -0.0004(14)
C10_3 0.0313(17) 0.0320(18) 0.0351(17) -0.0046(15) 0.0061(13) 0.0014(14)
C11_3 0.0262(18) 0.076(3) 0.0386(19) 0.0034(18) -0.0044(14) 0.0108(18)
N1_3 0.0172(11) 0.0279(14) 0.0273(12) -0.0033(11) 0.0005(9) -0.0016(11)
N2_3 0.0385(15) 0.0252(14) 0.0269(13) -0.0041(12) -0.0037(11) -0.0023(13)
O1_3 0.0240(10) 0.0571(15) 0.0231(10) -0.0049(10) -0.0029(8) 0.0038(10)
O2_3 0.0277(11) 0.0266(12) 0.0422(12) -0.0082(10) 0.0081(9) -0.0088(9)
O3_3 0.0504(14) 0.0350(13) 0.0410(13) 0.0002(11) 0.0021(11) 0.0169(12)
O4_3 0.0603(16) 0.0467(15) 0.0463(14) 0.0139(12) 0.0137(12) -0.0051(13)
S1_3 0.0178(3) 0.0297(4) 0.0270(4) -0.0055(3) 0.0014(3) -0.0031(3)
C1_4 0.0129(14) 0.0253(17) 0.0273(16) -0.0014(13) 0.0027(11) 0.0009(12)
C2_4 0.0162(14) 0.0257(17) 0.0239(16) -0.0026(13) 0.0017(12) 0.0006(12)
C3_4 0.0236(16) 0.0291(18) 0.0338(17) -0.0011(14) 0.0049(13) -0.0063(13)
C4_4 0.0342(18) 0.044(2) 0.0345(19) 0.0048(16) 0.0105(14) -0.0038(16)
C5_4 0.0324(18) 0.050(2) 0.0265(16) -0.0040(16) 0.0075(13) -0.0002(16)
C6_4 0.0225(15) 0.0329(18) 0.0324(17) -0.0101(15) 0.0015(13) -0.0019(13)
C7_4 0.0220(15) 0.0229(16) 0.0351(16) 0.0075(14) 0.0033(12) -0.0006(13)
C8_4 0.0256(14) 0.0303(17) 0.0228(14) 0.0035(13) 0.0053(12) -0.0016(13)
C9_4 0.0255(16) 0.0272(18) 0.0497(19) -0.0021(15) 0.0045(14) -0.0027(13)
C10_4 0.0373(19) 0.0301(19) 0.060(2) 0.0202(16) 0.0018(16) 0.0003(15)
C11_4 0.0321(17) 0.0319(18) 0.0354(17) -0.0021(14) 0.0130(14) -0.0003(14)
N1_4 0.0181(11) 0.0194(13) 0.0278(12) -0.0006(10) 0.0019(9) -0.0006(10)
N2_4 0.0286(14) 0.0215(14) 0.0275(14) -0.0009(11) 0.0002(11) 0.0006(11)
O1_4 0.0272(11) 0.0202(11) 0.0519(13) -0.0057(10) 0.0057(10) 0.0036(9)
O2_4 0.0232(10) 0.0319(13) 0.0350(11) 0.0032(9) -0.0049(8) 0.0007(9)
O3_4 0.0317(12) 0.0391(13) 0.0301(12) -0.0048(10) 0.0101(9) -0.0021(10)
O4_4 0.0363(12) 0.0310(12) 0.0375(12) -0.0060(10) -0.0067(10) -0.0084(10)
S1_4 0.0190(4) 0.0193(4) 0.0357(4) -0.0010(3) 0.0018(3) 0.0021(3)

loop_
_atom_type_symbol
_atom_type_description
_atom_type_scat_dispersion_real
_atom_type_scat_dispersion_imag
_atom_type_scat_source
C C 0.0033 0.0016 'International Tables Vol C Tables 4.2.6.8 and 6.1.1.4'
H H 0.0000 0.0000 'International Tables Vol C Tables 4.2.6.8 and 6.1.1.4'
N N 0.0061 0.0033 'International Tables Vol C Tables 4.2.6.8 and 6.1.1.4'
O O 0.0106 0.0060 'International Tables Vol C Tables 4.2.6.8 and 6.1.1.4'
S S 0.1246 0.1234 'International Tables Vol C Tables 4.2.6.8 and 6.1.1.4'

loop_
_geom_angle_atom_site_label_1
_geom_angle_atom_site_label_2
_geom_angle_atom_site_label_3
_geom_angle
C6_1 C1_1 C2_1 118.1(3)
C6_1 C1_1 S1_1 118.5(2)
C2_1 C1_1 S1_1 123.2(2)
C3_1 C2_1 C1_1 121.9(3)
C3_1 C2_1 N2_1 115.9(3)
C1_1 C2_1 N2_1 122.1(3)
C2_1 C3_1 C4_1 119.0(3)
C5_1 C4_1 C3_1 120.3(3)
C4_1 C5_1 C6_1 120.2(3)
C5_1 C6_1 C1_1 120.4(3)
C8_1 C7_1 C10_1 117.8(3)
C8_1 C7_1 C9_1 121.0(3)
C10_1 C7_1 C9_1 115.5(3)
C8_1 C7_1 N1_1 59.71(18)
C10_1 C7_1 N1_1 119.3(3)
C9_1 C7_1 N1_1 111.5(2)
C7_1 C8_1 N1_1 61.43(19)
C7_1 C8_1 C11_1 123.7(3)
N1_1 C8_1 C11_1 116.8(3)
C8_1 N1_1 C7_1 58.86(18)
C8_1 N1_1 S1_1 122.0(2)
C7_1 N1_1 S1_1 122.13(19)
O4_1 N2_1 O3_1 125.0(3)
O4_1 N2_1 C2_1 117.0(3)
O3_1 N2_1 C2_1 117.9(3)
O1_1 S1_1 O2_1 118.38(12)
O1_1 S1_1 N1_1 107.88(12)
O2_1 S1_1 N1_1 113.86(13)
O1_1 S1_1 C1_1 106.40(13)
O2_1 S1_1 C1_1 107.95(12)
N1_1 S1_1 C1_1 100.64(12)
C2_2 C1_2 C6_2 117.9(3)
C2_2 C1_2 S1_2 124.5(2)
C6_2 C1_2 S1_2 117.1(2)
C3_2 C2_2 C1_2 121.9(3)
C3_2 C2_2 N2_2 116.3(3)
C1_2 C2_2 N2_2 121.8(3)
C4_2 C3_2 C2_2 119.1(3)
C5_2 C4_2 C3_2 120.1(3)
C4_2 C5_2 C6_2 120.8(3)
C5_2 C6_2 C1_2 120.2(3)
C8_2 C7_2 C10_2 119.3(3)
C8_2 C7_2 C9_2 119.9(3)
C10_2 C7_2 C9_2 114.4(3)
C8_2 C7_2 N1_2 59.26(18)
C10_2 C7_2 N1_2 119.8(3)
C9_2 C7_2 N1_2 112.9(3)
C7_2 C8_2 N1_2 61.49(19)
C7_2 C8_2 C11_2 124.3(3)
N1_2 C8_2 C11_2 117.1(3)
C8_2 N1_2 C7_2 59.25(19)
C8_2 N1_2 S1_2 121.17(19)
C7_2 N1_2 S1_2 120.95(19)
O4_2 N2_2 O3_2 124.3(3)
O4_2 N2_2 C2_2 118.2(3)
O3_2 N2_2 C2_2 117.5(2)
O2_2 S1_2 O1_2 118.89(14)
O2_2 S1_2 N1_2 114.06(12)
O1_2 S1_2 N1_2 106.43(12)
O2_2 S1_2 C1_2 107.12(13)
O1_2 S1_2 C1_2 106.10(13)
N1_2 S1_2 C1_2 102.77(12)
C6_3 C1_3 C2_3 117.8(2)
C6_3 C1_3 S1_3 116.6(2)
C2_3 C1_3 S1_3 125.5(2)
C3_3 C2_3 C1_3 122.1(3)
C3_3 C2_3 N2_3 115.9(2)
C1_3 C2_3 N2_3 121.9(2)
C2_3 C3_3 C4_3 119.3(3)
C5_3 C4_3 C3_3 119.5(3)
C6_3 C5_3 C4_3 120.3(3)
C5_3 C6_3 C1_3 120.9(3)
C8_3 C7_3 C9_3 122.1(2)
C8_3 C7_3 C10_3 117.5(2)
C9_3 C7_3 C10_3 114.1(2)
C8_3 C7_3 N1_3 59.45(17)
C9_3 C7_3 N1_3 113.2(2)
C10_3 C7_3 N1_3 119.6(2)
C7_3 C8_3 N1_3 61.22(17)
C7_3 C8_3 C11_3 124.1(3)
N1_3 C8_3 C11_3 117.2(3)
C8_3 N1_3 C7_3 59.33(17)
C8_3 N1_3 S1_3 121.76(18)
C7_3 N1_3 S1_3 121.33(17)
O3_3 N2_3 O4_3 124.9(3)
O3_3 N2_3 C2_3 117.5(2)
O4_3 N2_3 C2_3 117.5(2)
O1_3 S1_3 O2_3 119.24(12)
O1_3 S1_3 N1_3 107.74(11)
O2_3 S1_3 N1_3 113.46(12)
O1_3 S1_3 C1_3 105.36(13)
O2_3 S1_3 C1_3 108.08(12)
N1_3 S1_3 C1_3 101.14(11)
C6_4 C1_4 C2_4 117.5(3)
C6_4 C1_4 S1_4 117.3(2)
C2_4 C1_4 S1_4 125.0(2)
C3_4 C2_4 C1_4 122.4(3)
C3_4 C2_4 N2_4 115.4(2)
C1_4 C2_4 N2_4 122.2(2)
C2_4 C3_4 C4_4 119.0(3)
C5_4 C4_4 C3_4 119.7(3)
C4_4 C5_4 C6_4 120.6(3)
C1_4 C6_4 C5_4 120.8(3)
C8_4 C7_4 C9_4 120.4(2)
C8_4 C7_4 N1_4 60.28(16)
C9_4 C7_4 N1_4 112.6(2)
C8_4 C7_4 C10_4 118.9(2)
C9_4 C7_4 C10_4 114.0(2)
N1_4 C7_4 C10_4 120.1(2)
C7_4 C8_4 C11_4 123.3(2)
C7_4 C8_4 N1_4 60.95(17)
C11_4 C8_4 N1_4 117.2(2)
C8_4 N1_4 C7_4 58.77(17)
C8_4 N1_4 S1_4 121.96(17)
C7_4 N1_4 S1_4 120.29(17)
O3_4 N2_4 O4_4 124.7(2)
O3_4 N2_4 C2_4 117.8(2)
O4_4 N2_4 C2_4 117.3(2)
O1_4 S1_4 O2_4 118.84(12)
O1_4 S1_4 N1_4 107.28(11)
O2_4 S1_4 N1_4 114.00(11)
O1_4 S1_4 C1_4 106.00(12)
O2_4 S1_4 C1_4 107.31(12)
N1_4 S1_4 C1_4 101.76(11)

loop_
_geom_bond_atom_site_label_1
_geom_bond_atom_site_label_2
_geom_bond_distance
C1_1 C6_1 1.383(4)
C1_1 C2_1 1.392(4)
C1_1 S1_1 1.776(3)
C2_1 C3_1 1.369(4)
C2_1 N2_1 1.472(4)
C3_1 C4_1 1.381(5)
C4_1 C5_1 1.378(4)
C5_1 C6_1 1.380(4)
C7_1 C8_1 1.482(4)
C7_1 C10_1 1.501(4)
C7_1 C9_1 1.505(4)
C7_1 N1_1 1.521(4)
C8_1 N1_1 1.495(4)
C8_1 C11_1 1.512(4)
N1_1 S1_1 1.627(2)
N2_1 O4_1 1.212(3)
N2_1 O3_1 1.215(3)
O1_1 S1_1 1.433(2)
O2_1 S1_1 1.434(2)
C1_2 C2_2 1.385(4)
C1_2 C6_2 1.390(4)
C1_2 S1_2 1.780(3)
C2_2 C3_2 1.380(4)
C2_2 N2_2 1.456(4)
C3_2 C4_2 1.377(4)
C4_2 C5_2 1.366(5)
C5_2 C6_2 1.385(5)
C7_2 C8_2 1.481(4)
C7_2 C10_2 1.504(5)
C7_2 C9_2 1.513(4)
C7_2 N1_2 1.514(4)
C8_2 N1_2 1.481(4)
C8_2 C11_2 1.494(5)
N1_2 S1_2 1.642(2)
N2_2 O4_2 1.216(3)
N2_2 O3_2 1.222(3)
O1_2 S1_2 1.433(2)
O2_2 S1_2 1.427(2)
C1_3 C6_3 1.385(4)
C1_3 C2_3 1.393(4)
C1_3 S1_3 1.793(3)
C2_3 C3_3 1.369(4)
C2_3 N2_3 1.474(4)
C3_3 C4_3 1.389(4)
C4_3 C5_3 1.387(4)
C5_3 C6_3 1.378(4)
C7_3 C8_3 1.491(4)
C7_3 C9_3 1.493(4)
C7_3 C10_3 1.499(4)
C7_3 N1_3 1.520(3)
C8_3 N1_3 1.493(4)
C8_3 C11_3 1.501(4)
N1_3 S1_3 1.641(2)
N2_3 O3_3 1.222(3)
N2_3 O4_3 1.227(3)
O1_3 S1_3 1.4312(19)
O2_3 S1_3 1.434(2)
C1_4 C6_4 1.386(4)
C1_4 C2_4 1.394(4)
C1_4 S1_4 1.783(3)
C2_4 C3_4 1.371(4)
C2_4 N2_4 1.471(3)
C3_4 C4_4 1.396(4)
C4_4 C5_4 1.371(4)
C5_4 C6_4 1.388(4)
C7_4 C8_4 1.479(4)
C7_4 C9_4 1.503(4)
C7_4 N1_4 1.512(3)
C7_4 C10_4 1.521(4)
C8_4 C11_4 1.495(4)
C8_4 N1_4 1.502(3)
N1_4 S1_4 1.635(2)
N2_4 O3_4 1.222(3)
N2_4 O4_4 1.226(3)
O1_4 S1_4 1.4316(19)
O2_4 S1_4 1.4324(19)
